data_4106133
loop_
_publ_author_name
'Braulio Rodr\'iguez-Molina'
'Norberto Farf\'an'
'Margarita Romero'
'J. Manuel M\'endez-Stivalet'
'Rosa Santillan'
'Miguel A. Garcia-Garibay'

_publ_contact_author_address
;     
      Departamento de Qu\'imica
      Centro de Investigaci\'on y de Estudios Avanzados
      del Instituto Polit\'ecnico Nacional
      Apartado Postal 14-740
      07000 M\'exico, D.F.
      M\'exico
;
_publ_contact_author_email rsantill@cinvestav.mx
_publ_contact_author_fax '555 747 3389'
_publ_contact_author_name 'Rosa Santillan'
_publ_contact_author_phone '555 747 3725'
_publ_section_title
;
 Anisochronous Dynamics in a Crystalline Array of Steroidal Molecular
 Rotors: Evidence of Correlated Motion within 1D Helical Domains
;
_journal_name_full 'Journal of the American Chemical Society'
_journal_page_first 7280
_journal_page_last 7283
_journal_paper_doi 10.1021/ja2006274
_journal_volume 133
_journal_year 2011
_chemical_absolute_configuration rm
_chemical_compound_source 'synthesis as described'
_chemical_formula_moiety 'C48 H54 O4'
_chemical_formula_sum 'C48 H54 O4'
_chemical_formula_weight 694.91
_chemical_name_common 'Compound 2'
_chemical_name_systematic
;
 1,4-bis[3-methoxy-estra-1,3,5-(10)-trien-17\a-ethynyl]phenylene 
;
_space_group_IT_number 145
_symmetry_cell_setting trigonal
_symmetry_Int_Tables_number 145
_symmetry_space_group_name_Hall 'P 32'
_symmetry_space_group_name_H-M 'P 32'
_atom_sites_solution_hydrogens geom
_atom_sites_solution_primary direct
_atom_sites_solution_secondary difmap
_audit_conform_dict_location ftp://ftp.iucr.org/pub/cif_core.dic
_audit_conform_dict_name cif_core.dic
_audit_conform_dict_version 2.4
_audit_creation_date 2010-05-11T17:49:04-00:00
_audit_creation_method 'WinGX routine CIF_UPDATE'
_cell_angle_alpha 90
_cell_angle_beta 90
_cell_angle_gamma 120
_cell_formula_units_Z 3
_cell_length_a 14.7945(6)
_cell_length_b 14.7945(6)
_cell_length_c 14.7246(4)
_cell_measurement_reflns_used 11599
_cell_measurement_temperature 173(2)
_cell_measurement_theta_max 27.485
_cell_measurement_theta_min 2.91
_cell_measurement_wavelength 0.71073
_cell_volume 2791.10(18)
_computing_cell_refinement 'HKL Scalepack (Otwinowski & Minor 1997)'
_computing_data_collection 'Collect (Bruker AXS BV, 1997-2004)'
_computing_data_reduction 'HKL Denzo and Scalepack (Otwinowski & Minor 1997)'
_computing_molecular_graphics 'Ortep-3 for Windows (Farrugia, 1997)'
_computing_publication_material 'WinGX publication routines (Farrugia, 1999)'
_computing_structure_refinement 'SHELXL-97 (Sheldrick, 2008)'
_computing_structure_solution 'SIR2004 (Giacovazzo et al, 2004)'
_diffrn_ambient_temperature 173(2)
_diffrn_detector 'CCD plate'
_diffrn_detector_area_resol_mean 9
_diffrn_measured_fraction_theta_full 0.993
_diffrn_measured_fraction_theta_max 0.993
_diffrn_measurement_device '95mm CCD camera on \k-goniostat'
_diffrn_measurement_device_type KappaCCD
_diffrn_measurement_method 'CCD rotation images, thick slices'
_diffrn_orient_matrix_type 'by Bruker AXS Collect from scalepack cell'
_diffrn_orient_matrix_UB_11 -0.711917E-1
_diffrn_orient_matrix_UB_12 -0.135754E-1
_diffrn_orient_matrix_UB_13 -0.168929E-1
_diffrn_orient_matrix_UB_21 -0.287399E-1
_diffrn_orient_matrix_UB_22 -0.403757E-1
_diffrn_orient_matrix_UB_23 0.574816E-1
_diffrn_orient_matrix_UB_31 0.140519E-1
_diffrn_orient_matrix_UB_32 0.654004E-1
_diffrn_orient_matrix_UB_33 0.319804E-1
_diffrn_radiation_monochromator graphite
_diffrn_radiation_probe x-ray
_diffrn_radiation_type MoK\a
_diffrn_radiation_wavelength 0.71073
_diffrn_reflns_av_R_equivalents 0.0508
_diffrn_reflns_av_unetI/netI 0.1017
_diffrn_reflns_limit_h_max 17
_diffrn_reflns_limit_h_min -19
_diffrn_reflns_limit_k_max 19
_diffrn_reflns_limit_k_min -16
_diffrn_reflns_limit_l_max 17
_diffrn_reflns_limit_l_min -19
_diffrn_reflns_number 15100
_diffrn_reflns_reduction_process
;
 Scaled and merged with Sortav
 R.H. Blessing, (1987) Cryst. Rev. 1, 3-58
 R.H. Blessing, (1989) J. Appl. Cryst. 22, 396-397
;
_diffrn_reflns_theta_full 27.48
_diffrn_reflns_theta_max 27.48
_diffrn_reflns_theta_min 3.08
_diffrn_source 'Enraf Nonius FR590'
_exptl_absorpt_coefficient_mu 0.077
_exptl_absorpt_correction_type none
_exptl_crystal_colour colourless
_exptl_crystal_density_diffrn 1.24
_exptl_crystal_description prism
_exptl_crystal_F_000 1122
_exptl_crystal_size_max 0.3
_exptl_crystal_size_mid 0.15
_exptl_crystal_size_min 0.12
_refine_diff_density_max 0.23
_refine_diff_density_min -0.198
_refine_diff_density_rms 0.045
_refine_ls_extinction_method none
_refine_ls_goodness_of_fit_ref 0.981
_refine_ls_hydrogen_treatment constr
_refine_ls_matrix_type full
_refine_ls_number_parameters 501
_refine_ls_number_reflns 7906
_refine_ls_number_restraints 25
_refine_ls_restrained_S_all 0.981
_refine_ls_R_factor_all 0.0875
_refine_ls_R_factor_gt 0.0512
_refine_ls_shift/su_max 0
_refine_ls_shift/su_mean 0
_refine_ls_structure_factor_coef Fsqd
_refine_ls_weighting_details 'calc w=1/[\s^2^(Fo^2^)+(0.0255P)^2^+0.0000P] where P=(Fo^2^+2Fc^2^)/3'
_refine_ls_weighting_scheme calc
_refine_ls_wR_factor_gt 0.0818
_refine_ls_wR_factor_ref 0.0925
_reflns_number_gt 5621
_reflns_number_total 7906
_reflns_threshold_expression >2\s(I)
_cod_data_source_file ja2006274_si_002.cif
_cod_data_source_block san447
_cod_original_cell_volume 2791.09(18)
_cod_database_code 4106133

loop_
_symmetry_equiv_pos_as_xyz
'x, y, z'
'-y, x-y, z+2/3'
'-x+y, -x, z+1/3'

loop_
_atom_site_label
_atom_site_type_symbol
_atom_site_fract_x
_atom_site_fract_y
_atom_site_fract_z
_atom_site_U_iso_or_equiv
_atom_site_adp_type
_atom_site_occupancy
_atom_site_symmetry_multiplicity
_atom_site_calc_flag
_atom_site_refinement_flags
_atom_site_disorder_assembly
_atom_site_disorder_group
C22A C 0.43934(18) 0.7300(2) 0.01008(18) 0.0390(9) Uani 1 1 d GD . .
C26B C 0.4022(2) 0.6530(3) 0.0766(3) 0.057(3) Uani 0.533(6) 1 d PG A 1
H26B H 0.4498 0.6427 0.1122 0.069 Uiso 0.533(6) 1 calc PR A 1
C24B C 0.2954(2) 0.5912(3) 0.0909(3) 0.048(2) Uani 0.533(6) 1 d PG A 1
H24B H 0.27 0.5386 0.1364 0.057 Uiso 0.533(6) 1 calc PR A 1
C22 C 0.22577(18) 0.6064(2) 0.0388(2) 0.0415(10) Uani 1 1 d GD A .
C24A C 0.2629(2) 0.6834(4) -0.0277(3) 0.073(3) Uani 0.533(6) 1 d PG A 1
H24A H 0.2153 0.6938 -0.0633 0.087 Uiso 0.533(6) 1 calc PR A 1
C26A C 0.3697(2) 0.7452(3) -0.0421(3) 0.082(4) Uani 0.533(6) 1 d PG A 1
H26A H 0.3951 0.7978 -0.0875 0.098 Uiso 0.533(6) 1 calc PR A 1
C25B C 0.3807(4) 0.6382(4) -0.0386(5) 0.057(3) Uani 0.467(6) 1 d PD A 2
H25B H 0.415 0.6155 -0.0795 0.068 Uiso 0.467(6) 1 calc PR A 2
C23B C 0.2730(4) 0.5788(6) -0.0288(5) 0.064(3) Uani 0.467(6) 1 d PD A 2
H23B H 0.2326 0.5208 -0.0673 0.076 Uiso 0.467(6) 1 calc PR A 2
C23A C 0.2794(4) 0.7077(4) 0.0723(7) 0.074(4) Uani 0.467(6) 1 d PD A 2
H23A H 0.2423 0.7367 0.1013 0.089 Uiso 0.467(6) 1 calc PR A 2
C25A C 0.3872(4) 0.7668(6) 0.0635(8) 0.084(5) Uani 0.467(6) 1 d PD A 2
H25A H 0.425 0.8319 0.0939 0.101 Uiso 0.467(6) 1 calc PR A 2
03A O 0.7341(2) 0.8075(3) 0.6840(2) 0.0653(9) Uani 1 1 d . A .
O17A O 0.7721(2) 1.0263(2) -0.04337(19) 0.0464(7) Uani 1 1 d . . .
H200 H 0.7244 1.0409 -0.0368 0.07 Uiso 1 1 calc R . .
O3 O -0.0998(2) 0.4595(2) 0.76373(18) 0.0529(8) Uani 1 1 d . A .
O17 O -0.11199(19) 0.3171(2) 0.03132(18) 0.0387(6) Uani 1 1 d . A .
H100 H -0.0585 0.3277 0.0026 0.058 Uiso 1 1 calc R . .
C21A C 0.5510(3) 0.7994(3) 0.0007(3) 0.0434(10) Uani 1 1 d . A .
C20A C 0.6421(3) 0.8583(3) 0.0042(3) 0.0417(10) Uani 1 1 d . . .
C17A C 0.7529(3) 0.9415(3) 0.0149(3) 0.0407(9) Uani 1 1 d . A .
C16A C 0.8294(3) 0.9030(3) -0.0110(3) 0.0460(11) Uani 1 1 d . . .
H16D H 0.8915 0.9591 -0.0421 0.055 Uiso 1 1 calc R A .
H16C H 0.795 0.8421 -0.0522 0.055 Uiso 1 1 calc R . .
C15A C 0.8616(3) 0.8720(3) 0.0795(3) 0.0431(10) Uani 1 1 d . A .
H15C H 0.8497 0.8 0.076 0.052 Uiso 1 1 calc R . .
H15D H 0.9361 0.9204 0.0932 0.052 Uiso 1 1 calc R . .
C14A C 0.7918(3) 0.8799(3) 0.1511(3) 0.0358(9) Uani 1 1 d . . .
H14A H 0.7222 0.8152 0.1449 0.043 Uiso 1 1 calc R A .
C13A C 0.7767(3) 0.9703(3) 0.1180(3) 0.0346(9) Uani 1 1 d . A .
C12A C 0.6918(3) 0.9733(3) 0.1740(3) 0.0376(9) Uani 1 1 d . . .
H12C H 0.6238 0.9104 0.1606 0.045 Uiso 1 1 calc R A .
H12D H 0.687 1.0354 0.1566 0.045 Uiso 1 1 calc R . .
C11A C 0.7144(3) 0.9774(3) 0.2767(3) 0.0417(10) Uani 1 1 d . A .
H11D H 0.7778 1.0445 0.2914 0.05 Uiso 1 1 calc R . .
H11C H 0.6553 0.974 0.3111 0.05 Uiso 1 1 calc R . .
C9A C 0.7305(3) 0.8867(3) 0.3055(3) 0.0368(9) Uani 1 1 d . . .
H9A H 0.6657 0.8214 0.2871 0.044 Uiso 1 1 calc R A .
C8A C 0.8201(3) 0.8881(3) 0.2515(3) 0.0377(9) Uani 1 1 d . A .
H8A H 0.8847 0.9568 0.262 0.045 Uiso 1 1 calc R . .
C7A C 0.8409(3) 0.8023(3) 0.2822(3) 0.0431(10) Uani 1 1 d . . .
H7D H 0.8974 0.8037 0.245 0.052 Uiso 1 1 calc R A .
H7C H 0.7773 0.7334 0.2741 0.052 Uiso 1 1 calc R . .
C6A C 0.8728(3) 0.8184(3) 0.3818(3) 0.0470(10) Uani 1 1 d . A .
H6C H 0.9447 0.8784 0.3865 0.056 Uiso 1 1 calc R . .
H6D H 0.874 0.7558 0.4038 0.056 Uiso 1 1 calc R . .
C5A C 0.8021(3) 0.8382(3) 0.4441(3) 0.0442(11) Uani 1 1 d . . .
C10A C 0.7417(3) 0.8777(3) 0.4075(3) 0.0412(10) Uani 1 1 d . A .
C1A C 0.6836(3) 0.9011(4) 0.4694(3) 0.0555(13) Uani 1 1 d . . .
H1A H 0.6441 0.9309 0.4469 0.067 Uiso 1 1 calc R A .
C2A C 0.6818(3) 0.8823(4) 0.5619(3) 0.0552(12) Uani 1 1 d . A .
H2A H 0.6436 0.9008 0.6023 0.066 Uiso 1 1 calc R . .
C3A C 0.7365(3) 0.8364(4) 0.5935(3) 0.0502(11) Uani 1 1 d . . .
C4A C 0.7989(3) 0.8190(3) 0.5357(3) 0.0479(11) Uani 1 1 d . A .
H4A H 0.8411 0.7929 0.5596 0.058 Uiso 1 1 calc R . .
C18A C 0.8783(3) 1.0761(3) 0.1229(3) 0.0456(10) Uani 1 1 d . . .
H18E H 0.8667 1.1303 0.0966 0.068 Uiso 1 1 calc R A .
H18D H 0.9331 1.0722 0.0888 0.068 Uiso 1 1 calc R . .
H18F H 0.8998 1.0931 0.1865 0.068 Uiso 1 1 calc R . .
C19A C 0.6934(4) 0.8475(4) 0.7488(3) 0.0673(14) Uani 1 1 d . . .
H19D H 0.7395 0.9232 0.7539 0.101 Uiso 1 1 calc R A .
H19E H 0.6888 0.8148 0.8078 0.101 Uiso 1 1 calc R . .
H19F H 0.6238 0.8325 0.7299 0.101 Uiso 1 1 calc R . .
C21 C 0.1147(3) 0.5412(3) 0.0555(3) 0.0373(9) Uani 1 1 d . . .
C20 C 0.0241(3) 0.4831(3) 0.0726(2) 0.0343(9) Uani 1 1 d . A .
C17 C -0.0868(3) 0.4053(3) 0.0889(2) 0.0313(8) Uani 1 1 d . . .
C16 C -0.1599(3) 0.4477(3) 0.0666(3) 0.0395(10) Uani 1 1 d . A .
H16A H -0.2267 0.3915 0.0419 0.047 Uiso 1 1 calc R . .
H16B H -0.1274 0.5042 0.021 0.047 Uiso 1 1 calc R . .
C15 C -0.1789(3) 0.4901(3) 0.1567(3) 0.0414(9) Uani 1 1 d . . .
H15A H -0.1568 0.565 0.1512 0.05 Uiso 1 1 calc R A .
H15B H -0.2535 0.4508 0.174 0.05 Uiso 1 1 calc R . .
C14 C -0.1109(3) 0.4734(3) 0.2270(2) 0.0295(8) Uani 1 1 d . A .
H14 H -0.0383 0.5338 0.2208 0.035 Uiso 1 1 calc R . .
C13 C -0.1090(3) 0.3769(3) 0.1915(2) 0.0293(8) Uani 1 1 d . A .
C12 C -0.0273(3) 0.3635(3) 0.2435(2) 0.0335(9) Uani 1 1 d . . .
H12A H 0.0431 0.4214 0.228 0.04 Uiso 1 1 calc R A .
H12B H -0.0312 0.2973 0.2249 0.04 Uiso 1 1 calc R . .
C11 C -0.0435(3) 0.3621(3) 0.3462(2) 0.0366(9) Uani 1 1 d . A .
H11A H 0.0155 0.3616 0.3773 0.044 Uiso 1 1 calc R . .
H11B H -0.1081 0.297 0.3627 0.044 Uiso 1 1 calc R . .
C9 C -0.0517(3) 0.4558(3) 0.3800(2) 0.0312(8) Uani 1 1 d . . .
H9 H 0.0158 0.5198 0.3646 0.037 Uiso 1 1 calc R A .
C8 C -0.1382(3) 0.4631(3) 0.3274(3) 0.0308(8) Uani 1 1 d . A .
H8 H -0.2052 0.3961 0.3363 0.037 Uiso 1 1 calc R . .
C7 C -0.1511(3) 0.5516(3) 0.3679(3) 0.0400(9) Uani 1 1 d . . .
H7A H -0.0832 0.6175 0.3671 0.048 Uiso 1 1 calc R A .
H7B H -0.2011 0.5619 0.3307 0.048 Uiso 1 1 calc R . .
C6 C -0.1908(3) 0.5251(3) 0.4647(3) 0.0397(10) Uani 1 1 d . A .
H6A H -0.1873 0.5874 0.4933 0.048 Uiso 1 1 calc R . .
H6B H -0.265 0.4692 0.4637 0.048 Uiso 1 1 calc R . .
C5 C -0.1295(3) 0.4895(3) 0.5220(3) 0.0324(8) Uani 1 1 d . . .
C10 C -0.0651(3) 0.4564(3) 0.4832(2) 0.0327(8) Uani 1 1 d . A .
C1 C -0.0091(3) 0.4281(3) 0.5402(3) 0.0397(9) Uani 1 1 d . . .
H1 H 0.0374 0.4082 0.5145 0.048 Uiso 1 1 calc R A .
C2 C -0.0189(3) 0.4278(3) 0.6352(3) 0.0432(10) Uani 1 1 d . A .
H2 H 0.0194 0.4068 0.673 0.052 Uiso 1 1 calc R . .
C3 C -0.0843(3) 0.4583(3) 0.6726(2) 0.0394(9) Uani 1 1 d . . .
C4 C -0.1390(3) 0.4887(3) 0.6165(3) 0.0427(10) Uani 1 1 d . A .
H4 H -0.1843 0.5097 0.6428 0.051 Uiso 1 1 calc R . .
C18 C -0.2157(3) 0.2769(3) 0.1986(3) 0.0420(10) Uani 1 1 d . . .
H18B H -0.2142 0.2209 0.1642 0.063 Uiso 1 1 calc R A .
H18A H -0.2697 0.2896 0.1736 0.063 Uiso 1 1 calc R . .
H18C H -0.2312 0.2563 0.2624 0.063 Uiso 1 1 calc R . .
C19 C -0.0370(4) 0.4377(4) 0.8233(3) 0.0716(15) Uani 1 1 d . . .
H19B H -0.0498 0.367 0.8116 0.107 Uiso 1 1 calc R A .
H19A H -0.0551 0.4427 0.8864 0.107 Uiso 1 1 calc R . .
H19C H 0.0368 0.4882 0.8128 0.107 Uiso 1 1 calc R . .

loop_
_atom_site_aniso_label
_atom_site_aniso_U_11
_atom_site_aniso_U_22
_atom_site_aniso_U_33
_atom_site_aniso_U_23
_atom_site_aniso_U_13
_atom_site_aniso_U_12
C22A 0.030(2) 0.030(2) 0.052(2) -0.0008(18) -0.0001(17) 0.0111(18)
C26B 0.049(5) 0.080(7) 0.046(5) 0.006(4) 0.003(4) 0.035(5)
C24B 0.021(4) 0.052(5) 0.054(5) 0.019(4) 0.003(3) 0.006(4)
C22 0.033(2) 0.033(2) 0.053(2) -0.0038(18) 0.0084(19) 0.0126(19)
C24A 0.035(5) 0.087(7) 0.092(8) 0.048(6) 0.009(5) 0.027(5)
C26A 0.020(4) 0.083(8) 0.120(9) 0.061(7) 0.005(5) 0.009(4)
C25B 0.046(6) 0.062(7) 0.051(6) -0.010(5) 0.015(4) 0.019(5)
C23B 0.050(6) 0.057(7) 0.065(7) -0.023(5) 0.002(5) 0.012(5)
C23A 0.043(6) 0.056(7) 0.123(11) -0.008(6) 0.027(6) 0.025(6)
C25A 0.028(5) 0.055(7) 0.131(11) -0.047(7) 0.022(6) -0.007(5)
03A 0.074(2) 0.080(2) 0.052(2) 0.0120(16) -0.0076(17) 0.045(2)
O17A 0.0392(16) 0.0420(17) 0.0561(18) 0.0086(13) 0.0080(13) 0.0188(14)
O3 0.074(2) 0.0478(17) 0.0347(16) -0.0001(12) 0.0127(14) 0.0285(16)
O17 0.0309(15) 0.0391(15) 0.0332(15) -0.0034(11) 0.0028(11) 0.0078(13)
C21A 0.033(2) 0.039(2) 0.056(2) -0.0005(19) 0.0016(19) 0.017(2)
C20A 0.034(2) 0.042(2) 0.050(2) -0.0018(18) 0.0048(17) 0.020(2)
C17A 0.027(2) 0.034(2) 0.058(3) 0.0024(18) 0.0086(18) 0.0126(18)
C16A 0.028(2) 0.044(3) 0.060(3) -0.008(2) 0.0115(19) 0.014(2)
C15A 0.031(2) 0.035(2) 0.065(3) -0.0020(18) 0.0081(19) 0.0174(18)
C14A 0.0228(19) 0.025(2) 0.059(2) -0.0029(17) 0.0032(18) 0.0114(16)
C13A 0.033(2) 0.030(2) 0.046(2) 0.0022(16) 0.0038(17) 0.0197(19)
C12A 0.040(2) 0.031(2) 0.051(3) 0.0034(18) 0.0030(19) 0.0242(19)
C11A 0.047(2) 0.037(2) 0.050(3) 0.0022(18) 0.0032(19) 0.028(2)
C9A 0.032(2) 0.033(2) 0.050(2) 0.0037(17) -0.0025(17) 0.0188(18)
C8A 0.0278(19) 0.030(2) 0.057(3) -0.0010(18) -0.0014(18) 0.0159(16)
C7A 0.036(2) 0.030(2) 0.065(3) -0.0032(17) -0.0059(19) 0.0179(19)
C6A 0.038(2) 0.037(2) 0.071(3) 0.005(2) -0.003(2) 0.0221(19)
C5A 0.033(2) 0.032(2) 0.070(3) 0.002(2) -0.007(2) 0.0180(18)
C10A 0.029(2) 0.035(2) 0.062(3) 0.0097(19) 0.0043(19) 0.0176(18)
C1A 0.053(3) 0.063(3) 0.071(3) 0.019(2) 0.002(2) 0.045(3)
C2A 0.058(3) 0.069(3) 0.053(3) 0.011(2) 0.002(2) 0.042(3)
C3A 0.050(3) 0.053(3) 0.050(3) 0.008(2) -0.002(2) 0.028(2)
C4A 0.040(2) 0.043(2) 0.062(3) 0.001(2) -0.017(2) 0.021(2)
C18A 0.038(2) 0.027(2) 0.062(3) -0.0036(18) 0.0000(19) 0.0089(18)
C19A 0.086(4) 0.069(4) 0.052(3) 0.005(2) -0.012(3) 0.041(3)
C21 0.040(2) 0.033(2) 0.036(2) 0.0020(15) 0.0006(16) 0.016(2)
C20 0.035(2) 0.030(2) 0.035(2) 0.0038(15) -0.0012(15) 0.0131(19)
C17 0.0216(19) 0.031(2) 0.0310(19) -0.0007(15) 0.0028(15) 0.0053(17)
C16 0.033(2) 0.046(2) 0.038(2) 0.0062(17) -0.0043(16) 0.0181(19)
C15 0.038(2) 0.042(2) 0.051(2) 0.0077(18) -0.0007(18) 0.025(2)
C14 0.0261(19) 0.030(2) 0.033(2) 0.0032(15) -0.0016(15) 0.0147(16)
C13 0.0259(19) 0.0298(19) 0.0302(19) 0.0053(15) 0.0038(14) 0.0125(17)
C12 0.043(2) 0.036(2) 0.0312(19) 0.0030(16) 0.0047(16) 0.0265(19)
C11 0.044(2) 0.048(2) 0.030(2) 0.0055(16) 0.0041(16) 0.033(2)
C9 0.031(2) 0.033(2) 0.036(2) -0.0006(16) 0.0007(16) 0.0205(18)
C8 0.0274(19) 0.029(2) 0.039(2) 0.0029(15) -0.0017(15) 0.0163(17)
C7 0.047(2) 0.038(2) 0.046(2) -0.0021(17) -0.0059(18) 0.030(2)
C6 0.042(2) 0.040(2) 0.046(2) -0.0014(17) 0.0032(17) 0.027(2)
C5 0.032(2) 0.031(2) 0.036(2) -0.0039(16) 0.0026(16) 0.0165(18)
C10 0.028(2) 0.033(2) 0.035(2) -0.0016(16) 0.0042(16) 0.0137(18)
C1 0.048(2) 0.043(2) 0.038(2) -0.0058(18) -0.0076(19) 0.031(2)
C2 0.057(3) 0.048(3) 0.035(2) -0.0049(19) -0.0041(19) 0.034(2)
C3 0.052(3) 0.031(2) 0.031(2) 0.0011(16) 0.0063(18) 0.0176(19)
C4 0.045(3) 0.040(2) 0.046(2) 0.0014(18) 0.0132(19) 0.023(2)
C18 0.041(2) 0.029(2) 0.045(2) 0.0005(16) 0.0062(18) 0.0093(18)
C19 0.103(4) 0.092(4) 0.034(2) -0.001(3) -0.003(3) 0.059(3)

loop_
_atom_type_symbol
_atom_type_description
_atom_type_scat_dispersion_real
_atom_type_scat_dispersion_imag
_atom_type_scat_source
C C 0.0033 0.0016 'International Tables Vol C Tables 4.2.6.8 and 6.1.1.4'
H H 0 0 'International Tables Vol C Tables 4.2.6.8 and 6.1.1.4'
O O 0.0106 0.006 'International Tables Vol C Tables 4.2.6.8 and 6.1.1.4'

loop_
_geom_angle_atom_site_label_1
_geom_angle_atom_site_label_2
_geom_angle_atom_site_label_3
_geom_angle
C25A C22A C26B 81.5(6)
C25A C22A C26A 69.4(6)
C26B C22A C26A 120
C25A C22A C25B 118.5(4)
C26B C22A C25B 76.4(4)
C26A C22A C25B 73.9(4)
C25A C22A C21A 115.8(3)
C26B C22A C21A 119.4(3)
C26A C22A C21A 120.4(3)
C25B C22A C21A 125.1(3)
C22A C26B C24B 120
C22A C26B H26B 120
C24B C26B H26B 120
C26B C24B C22 120
C26B C24B H24B 120
C22 C24B H24B 120
C23A C22 C23B 118.1(4)
C23A C22 C24A 65.6(5)
C23B C22 C24A 71.6(4)
C23A C22 C24B 84.8(5)
C23B C22 C24B 80.0(4)
C24A C22 C24B 120
C23A C22 C21 120.2(3)
C23B C22 C21 119.7(3)
C24A C22 C21 121.1(3)
C24B C22 C21 118.9(3)
C22 C24A C26A 120
C22 C24A H24A 120
C26A C24A H24A 120
C24A C26A C22A 120
C24A C26A H26A 120
C22A C26A H26A 120
C23B C25B C22A 121.5(5)
C23B C25B H25B 119.3
C22A C25B H25B 119.3
C22 C23B C25B 118.3(5)
C22 C23B H23B 120.8
C25B C23B H23B 120.8
C25A C23A C22 120.2(5)
C25A C23A H23A 119.9
C22 C23A H23A 119.9
C22A C25A C23A 119.6(5)
C22A C25A H25A 120.2
C23A C25A H25A 120.2
C3A 03A C19A 118.1(3)
C17A O17A H200 109.5
C3 O3 C19 118.0(3)
C17 O17 H100 109.5
C20A C21A C22A 171.9(4)
C21A C20A C17A 172.5(4)
O17A C17A C20A 108.4(3)
O17A C17A C16A 108.4(3)
C20A C17A C16A 112.1(3)
O17A C17A C13A 115.1(3)
C20A C17A C13A 109.4(3)
C16A C17A C13A 103.5(3)
C17A C16A C15A 106.5(3)
C17A C16A H16D 110.4
C15A C16A H16D 110.4
C17A C16A H16C 110.4
C15A C16A H16C 110.4
H16D C16A H16C 108.6
C14A C15A C16A 104.5(3)
C14A C15A H15C 110.8
C16A C15A H15C 110.8
C14A C15A H15D 110.8
C16A C15A H15D 110.8
H15C C15A H15D 108.9
C15A C14A C8A 120.6(3)
C15A C14A C13A 104.2(3)
C8A C14A C13A 113.1(3)
C15A C14A H14A 106
C8A C14A H14A 106
C13A C14A H14A 106
C12A C13A C18A 110.2(3)
C12A C13A C14A 109.5(3)
C18A C13A C14A 112.1(3)
C12A C13A C17A 117.2(3)
C18A C13A C17A 107.1(3)
C14A C13A C17A 100.4(3)
C13A C12A C11A 111.5(3)
C13A C12A H12C 109.3
C11A C12A H12C 109.3
C13A C12A H12D 109.3
C11A C12A H12D 109.3
H12C C12A H12D 108
C9A C11A C12A 111.2(3)
C9A C11A H11D 109.4
C12A C11A H11D 109.4
C9A C11A H11C 109.4
C12A C11A H11C 109.4
H11D C11A H11C 108
C10A C9A C11A 114.8(3)
C10A C9A C8A 112.3(3)
C11A C9A C8A 110.8(3)
C10A C9A H9A 106.1
C11A C9A H9A 106.1
C8A C9A H9A 106.1
C7A C8A C14A 112.7(3)
C7A C8A C9A 111.7(3)
C14A C8A C9A 107.4(3)
C7A C8A H8A 108.3
C14A C8A H8A 108.3
C9A C8A H8A 108.3
C8A C7A C6A 109.4(3)
C8A C7A H7D 109.8
C6A C7A H7D 109.8
C8A C7A H7C 109.8
C6A C7A H7C 109.8
H7D C7A H7C 108.2
C7A C6A C5A 114.9(3)
C7A C6A H6C 108.5
C5A C6A H6C 108.5
C7A C6A H6D 108.5
C5A C6A H6D 108.5
H6C C6A H6D 107.5
C4A C5A C10A 120.2(4)
C4A C5A C6A 120.4(3)
C10A C5A C6A 119.4(4)
C5A C10A C1A 116.7(4)
C5A C10A C9A 122.5(4)
C1A C10A C9A 120.6(3)
C2A C1A C10A 122.6(4)
C2A C1A H1A 118.7
C10A C1A H1A 118.7
C3A C2A C1A 118.3(4)
C3A C2A H2A 120.8
C1A C2A H2A 120.8
C4A C3A C2A 120.1(4)
C4A C3A 03A 116.9(4)
C2A C3A 03A 123.0(4)
C3A C4A C5A 121.8(4)
C3A C4A H4A 119.1
C5A C4A H4A 119.1
C13A C18A H18E 109.5
C13A C18A H18D 109.5
H18E C18A H18D 109.5
C13A C18A H18F 109.5
H18E C18A H18F 109.5
H18D C18A H18F 109.5
03A C19A H19D 109.5
03A C19A H19E 109.5
H19D C19A H19E 109.5
03A C19A H19F 109.5
H19D C19A H19F 109.5
H19E C19A H19F 109.5
C20 C21 C22 175.8(4)
C21 C20 C17 175.4(4)
O17 C17 C20 107.1(3)
O17 C17 C16 109.2(3)
C20 C17 C16 112.4(3)
O17 C17 C13 113.7(3)
C20 C17 C13 111.8(3)
C16 C17 C13 102.7(3)
C17 C16 C15 106.9(3)
C17 C16 H16A 110.4
C15 C16 H16A 110.4
C17 C16 H16B 110.4
C15 C16 H16B 110.4
H16A C16 H16B 108.6
C14 C15 C16 104.1(3)
C14 C15 H15A 110.9
C16 C15 H15A 110.9
C14 C15 H15B 110.9
C16 C15 H15B 110.9
H15A C15 H15B 109
C8 C14 C13 111.5(3)
C8 C14 C15 120.3(3)
C13 C14 C15 103.7(3)
C8 C14 H14 106.9
C13 C14 H14 106.9
C15 C14 H14 106.9
C12 C13 C14 109.5(3)
C12 C13 C18 109.9(3)
C14 C13 C18 112.7(3)
C12 C13 C17 116.6(3)
C14 C13 C17 100.3(3)
C18 C13 C17 107.6(3)
C13 C12 C11 111.7(3)
C13 C12 H12A 109.3
C11 C12 H12A 109.3
C13 C12 H12B 109.3
C11 C12 H12B 109.3
H12A C12 H12B 107.9
C12 C11 C9 113.1(3)
C12 C11 H11A 109
C9 C11 H11A 109
C12 C11 H11B 109
C9 C11 H11B 109
H11A C11 H11B 107.8
C10 C9 C11 113.4(3)
C10 C9 C8 112.5(3)
C11 C9 C8 110.1(3)
C10 C9 H9 106.8
C11 C9 H9 106.8
C8 C9 H9 106.8
C14 C8 C7 115.6(3)
C14 C8 C9 107.8(3)
C7 C8 C9 109.0(3)
C14 C8 H8 108
C7 C8 H8 108
C9 C8 H8 108
C6 C7 C8 110.0(3)
C6 C7 H7A 109.7
C8 C7 H7A 109.7
C6 C7 H7B 109.7
C8 C7 H7B 109.7
H7A C7 H7B 108.2
C5 C6 C7 113.1(3)
C5 C6 H6A 109
C7 C6 H6A 109
C5 C6 H6B 109
C7 C6 H6B 109
H6A C6 H6B 107.8
C10 C5 C4 119.3(3)
C10 C5 C6 121.8(3)
C4 C5 C6 118.8(3)
C1 C10 C5 118.4(3)
C1 C10 C9 120.1(3)
C5 C10 C9 121.5(3)
C10 C1 C2 121.9(4)
C10 C1 H1 119.1
C2 C1 H1 119.1
C3 C2 C1 119.1(4)
C3 C2 H2 120.4
C1 C2 H2 120.4
O3 C3 C2 123.4(4)
O3 C3 C4 117.0(4)
C2 C3 C4 119.6(3)
C3 C4 C5 121.6(3)
C3 C4 H4 119.2
C5 C4 H4 119.2
C13 C18 H18B 109.5
C13 C18 H18A 109.5
H18B C18 H18A 109.5
C13 C18 H18C 109.5
H18B C18 H18C 109.5
H18A C18 H18C 109.5
O3 C19 H19B 109.5
O3 C19 H19A 109.5
H19B C19 H19A 109.5
O3 C19 H19C 109.5
H19B C19 H19C 109.5
H19A C19 H19C 109.5

loop_
_geom_bond_atom_site_label_1
_geom_bond_atom_site_label_2
_geom_bond_distance
C22A C25A 1.3890(10)
C22A C26B 1.39
C22A C26A 1.39
C22A C25B 1.3908(10)
C22A C21A 1.451(5)
C26B C24B 1.39
C26B H26B 0.95
C24B C22 1.39
C24B H24B 0.95
C22 C23A 1.3893(10)
C22 C23B 1.3895(10)
C22 C24A 1.39
C22 C21 1.451(5)
C24A C26A 1.39
C24A H24A 0.95
C26A H26A 0.95
C25B C23B 1.3901(10)
C25B H25B 0.95
C23B H23B 0.95
C23A C25A 1.3892(10)
C23A H23A 0.95
C25A H25A 0.95
03A C3A 1.395(5)
03A C19A 1.407(5)
O17A C17A 1.427(4)
O17A H200 0.84
O3 C3 1.364(4)
O3 C19 1.427(5)
O17 C17 1.440(4)
O17 H100 0.84
C21A C20A 1.186(5)
C20A C17A 1.486(5)
C17A C16A 1.547(5)
C17A C13A 1.568(5)
C16A C15A 1.559(5)
C16A H16D 0.99
C16A H16C 0.99
C15A C14A 1.522(5)
C15A H15C 0.99
C15A H15D 0.99
C14A C8A 1.525(6)
C14A C13A 1.540(5)
C14A H14A 1
C13A C12A 1.521(5)
C13A C18A 1.536(5)
C12A C11A 1.543(5)
C12A H12C 0.99
C12A H12D 0.99
C11A C9A 1.536(5)
C11A H11D 0.99
C11A H11C 0.99
C9A C10A 1.523(6)
C9A C8A 1.537(5)
C9A H9A 1
C8A C7A 1.518(5)
C8A H8A 1
C7A C6A 1.521(5)
C7A H7D 0.99
C7A H7C 0.99
C6A C5A 1.525(6)
C6A H6C 0.99
C6A H6D 0.99
C5A C4A 1.375(6)
C5A C10A 1.398(5)
C10A C1A 1.410(6)
C1A C2A 1.387(6)
C1A H1A 0.95
C2A C3A 1.373(6)
C2A H2A 0.95
C3A C4A 1.371(6)
C4A H4A 0.95
C18A H18E 0.98
C18A H18D 0.98
C18A H18F 0.98
C19A H19D 0.98
C19A H19E 0.98
C19A H19F 0.98
C21 C20 1.203(5)
C20 C17 1.479(5)
C17 C16 1.533(5)
C17 C13 1.558(4)
C16 C15 1.552(5)
C16 H16A 0.99
C16 H16B 0.99
C15 C14 1.546(5)
C15 H15A 0.99
C15 H15B 0.99
C14 C8 1.520(5)
C14 C13 1.534(5)
C14 H14 1
C13 C12 1.526(5)
C13 C18 1.534(5)
C12 C11 1.528(5)
C12 H12A 0.99
C12 H12B 0.99
C11 C9 1.533(5)
C11 H11A 0.99
C11 H11B 0.99
C9 C10 1.532(5)
C9 C8 1.546(4)
C9 H9 1
C8 C7 1.535(5)
C8 H8 1
C7 C6 1.518(5)
C7 H7A 0.99
C7 H7B 0.99
C6 C5 1.513(5)
C6 H6A 0.99
C6 H6B 0.99
C5 C10 1.394(5)
C5 C4 1.398(6)
C10 C1 1.384(5)
C1 C2 1.406(5)
C1 H1 0.95
C2 C3 1.371(5)
C2 H2 0.95
C3 C4 1.380(5)
C4 H4 0.95
C18 H18B 0.98
C18 H18A 0.98
C18 H18C 0.98
C19 H19B 0.98
C19 H19A 0.98
C19 H19C 0.98

loop_
_geom_torsion_atom_site_label_1
_geom_torsion_atom_site_label_2
_geom_torsion_atom_site_label_3
_geom_torsion_atom_site_label_4
_geom_torsion
C25A C22A C26B C24B 60.2(4)
C26A C22A C26B C24B 0
C25B C22A C26B C24B -62.0(3)
C21A C22A C26B C24B 175.1(3)
C22A C26B C24B C22 0
C26B C24B C22 C23A -57.9(4)
C26B C24B C22 C23B 61.9(3)
C26B C24B C22 C24A 0
C26B C24B C22 C21 -179.6(3)
C23A C22 C24A C26A 67.8(3)
C23B C22 C24A C26A -66.2(3)
C24B C22 C24A C26A 0
C21 C22 C24A C26A 179.6(3)
C22 C24A C26A C22A 0
C25A C22A C26A C24A -66.5(4)
C26B C22A C26A C24A 0
C25B C22A C26A C24A 63.3(3)
C21A C22A C26A C24A -175.1(3)
C25A C22A C25B C23B -5.5(11)
C26B C22A C25B C23B 66.8(7)
C26A C22A C25B C23B -60.5(7)
C21A C22A C25B C23B -176.7(6)
C23A C22 C23B C25B 21.0(12)
C24A C22 C23B C25B 68.9(7)
C24B C22 C23B C25B -57.5(7)
C21 C22 C23B C25B -175.2(6)
C22A C25B C23B C22 -7.4(11)
C23B C22 C23A C25A -22.1(15)
C24A C22 C23A C25A -72.8(11)
C24B C22 C23A C25A 53.6(11)
C21 C22 C23A C25A 174.1(9)
C26B C22A C25A C23A -64.7(12)
C26A C22A C25A C23A 61.9(11)
C25B C22A C25A C23A 4.7(15)
C21A C22A C25A C23A 176.7(10)
C22 C23A C25A C22A 9.1(18)
O17A C17A C16A C15A 143.1(3)
C20A C17A C16A C15A -97.3(4)
C13A C17A C16A C15A 20.5(4)
C17A C16A C15A C14A 7.4(4)
C16A C15A C14A C8A -161.4(3)
C16A C15A C14A C13A -33.2(4)
C15A C14A C13A C12A 169.4(3)
C8A C14A C13A C12A -57.9(4)
C15A C14A C13A C18A -67.9(4)
C8A C14A C13A C18A 64.8(4)
C15A C14A C13A C17A 45.5(3)
C8A C14A C13A C17A 178.2(3)
O17A C17A C13A C12A 83.6(4)
C20A C17A C13A C12A -38.7(4)
C16A C17A C13A C12A -158.3(3)
O17A C17A C13A C18A -40.8(4)
C20A C17A C13A C18A -163.1(3)
C16A C17A C13A C18A 77.3(3)
O17A C17A C13A C14A -158.0(3)
C20A C17A C13A C14A 79.6(4)
C16A C17A C13A C14A -40.0(3)
C18A C13A C12A C11A -70.2(4)
C14A C13A C12A C11A 53.6(4)
C17A C13A C12A C11A 167.0(3)
C13A C12A C11A C9A -54.9(4)
C12A C11A C9A C10A -173.8(3)
C12A C11A C9A C8A 57.7(4)
C15A C14A C8A C7A -52.5(5)
C13A C14A C8A C7A -176.7(3)
C15A C14A C8A C9A -175.9(3)
C13A C14A C8A C9A 59.9(4)
C10A C9A C8A C7A 47.3(4)
C11A C9A C8A C7A 177.1(3)
C10A C9A C8A C14A 171.3(3)
C11A C9A C8A C14A -58.8(4)
C14A C8A C7A C6A 177.7(3)
C9A C8A C7A C6A -61.2(4)
C8A C7A C6A C5A 48.5(4)
C7A C6A C5A C4A 157.7(4)
C7A C6A C5A C10A -23.3(5)
C4A C5A C10A C1A 3.2(6)
C6A C5A C10A C1A -175.8(4)
C4A C5A C10A C9A -171.5(4)
C6A C5A C10A C9A 9.6(6)
C11A C9A C10A C5A -149.2(4)
C8A C9A C10A C5A -21.4(5)
C11A C9A C10A C1A 36.3(5)
C8A C9A C10A C1A 164.1(4)
C5A C10A C1A C2A -2.6(6)
C9A C10A C1A C2A 172.2(4)
C10A C1A C2A C3A -2.0(7)
C1A C2A C3A C4A 6.0(7)
C1A C2A C3A 03A -175.4(4)
C19A 03A C3A C4A 164.1(4)
C19A 03A C3A C2A -14.6(7)
C2A C3A C4A C5A -5.6(7)
03A C3A C4A C5A 175.7(4)
C10A C5A C4A C3A 0.8(6)
C6A C5A C4A C3A 179.7(4)
O17 C17 C16 C15 146.9(3)
C20 C17 C16 C15 -94.4(4)
C13 C17 C16 C15 25.9(4)
C17 C16 C15 C14 2.1(4)
C16 C15 C14 C8 -155.3(3)
C16 C15 C14 C13 -30.0(4)
C8 C14 C13 C12 -60.2(4)
C15 C14 C13 C12 168.9(3)
C8 C14 C13 C18 62.4(4)
C15 C14 C13 C18 -68.5(3)
C8 C14 C13 C17 176.6(3)
C15 C14 C13 C17 45.7(3)
O17 C17 C13 C12 80.2(4)
C20 C17 C13 C12 -41.2(4)
C16 C17 C13 C12 -161.9(3)
O17 C17 C13 C14 -161.7(3)
C20 C17 C13 C14 76.9(4)
C16 C17 C13 C14 -43.8(3)
O17 C17 C13 C18 -43.7(4)
C20 C17 C13 C18 -165.1(3)
C16 C17 C13 C18 74.2(3)
C14 C13 C12 C11 53.3(4)
C18 C13 C12 C11 -71.0(4)
C17 C13 C12 C11 166.2(3)
C13 C12 C11 C9 -52.1(4)
C12 C11 C9 C10 -178.5(3)
C12 C11 C9 C8 54.6(4)
C13 C14 C8 C7 -175.1(3)
C15 C14 C8 C7 -53.5(5)
C13 C14 C8 C9 62.6(4)
C15 C14 C8 C9 -175.8(3)
C10 C9 C8 C14 174.1(3)
C11 C9 C8 C14 -58.4(4)
C10 C9 C8 C7 47.9(4)
C11 C9 C8 C7 175.3(3)
C14 C8 C7 C6 173.2(3)
C9 C8 C7 C6 -65.1(4)
C8 C7 C6 C5 49.1(4)
C7 C6 C5 C10 -17.3(5)
C7 C6 C5 C4 163.6(4)
C4 C5 C10 C1 -2.8(5)
C6 C5 C10 C1 178.0(4)
C4 C5 C10 C9 -179.9(3)
C6 C5 C10 C9 0.9(5)
C11 C9 C10 C1 40.4(5)
C8 C9 C10 C1 166.1(3)
C11 C9 C10 C5 -142.5(4)
C8 C9 C10 C5 -16.8(5)
C5 C10 C1 C2 2.7(6)
C9 C10 C1 C2 179.8(4)
C10 C1 C2 C3 -1.2(6)
C19 O3 C3 C2 6.2(6)
C19 O3 C3 C4 -174.3(4)
C1 C2 C3 O3 179.3(4)
C1 C2 C3 C4 -0.1(6)
O3 C3 C4 C5 -179.5(4)
C2 C3 C4 C5 -0.1(6)
C10 C5 C4 C3 1.6(6)
C6 C5 C4 C3 -179.3(4)
